data_4339871
loop_
_publ_author_name
'Yi, Xiao-Yi'
'Lam, Tony C. H.'
'Sau, Yiu-Keung'
'Zhang, Qian-Feng'
'Williams, Ian D.'
'Leung, Wa-Hung'

_publ_section_title
;
 Electrophilic ruthenium(VI) nitrido complex containing Kl\"aui's oxygen
 tripodal ligand.
;
_journal_issue 17
_journal_name_full 'Inorganic chemistry'
_journal_page_first 7193
_journal_page_last 7198
_journal_paper_doi 10.1021/ic7007683
_journal_volume 46
_journal_year 2007
_chemical_formula_sum 'C17 H35 Cl2 Co N O10 P3 Ru'
_chemical_formula_weight 737.27
_chemical_name_systematic
; 
 ? 
;
_space_group_IT_number 14
_symmetry_cell_setting monoclinic
_symmetry_space_group_name_Hall '-P 2yn'
_symmetry_space_group_name_H-M 'P 1 21/n 1'
_atom_sites_solution_hydrogens geom
_atom_sites_solution_primary direct
_atom_sites_solution_secondary difmap
_audit_creation_method SHELXL-97
_cell_angle_alpha 90.00
_cell_angle_beta 91.041(2)
_cell_angle_gamma 90.00
_cell_formula_units_Z 4
_cell_length_a 9.1180(7)
_cell_length_b 18.1771(14)
_cell_length_c 17.6941(14)
_cell_measurement_reflns_used 3114
_cell_measurement_temperature 100(2)
_cell_measurement_theta_max 27.90
_cell_measurement_theta_min 2.30
_cell_volume 2932.1(4)
_computing_structure_refinement 'SHELXL-97 (Sheldrick, 1997)'
_computing_structure_solution 'SHELXS-97 (Sheldrick, 1990)'
_diffrn_ambient_temperature 100(2)
_diffrn_measured_fraction_theta_full 0.993
_diffrn_measured_fraction_theta_max 0.993
_diffrn_radiation_monochromator graphite
_diffrn_radiation_source 'fine-focus sealed tube'
_diffrn_radiation_type MoK\a
_diffrn_radiation_wavelength 0.71073
_diffrn_reflns_av_R_equivalents 0.0416
_diffrn_reflns_av_sigmaI/netI 0.0498
_diffrn_reflns_limit_h_max 8
_diffrn_reflns_limit_h_min -10
_diffrn_reflns_limit_k_max 18
_diffrn_reflns_limit_k_min -21
_diffrn_reflns_limit_l_max 21
_diffrn_reflns_limit_l_min -20
_diffrn_reflns_number 14621
_diffrn_reflns_theta_full 25.00
_diffrn_reflns_theta_max 25.00
_diffrn_reflns_theta_min 1.61
_exptl_absorpt_coefficient_mu 1.473
_exptl_absorpt_correction_T_max 1.00
_exptl_absorpt_correction_T_min 0.87
_exptl_absorpt_correction_type multi-scan
_exptl_absorpt_process_details SADABS
_exptl_crystal_colour purple
_exptl_crystal_density_diffrn 1.670
_exptl_crystal_density_method 'not measured'
_exptl_crystal_description block
_exptl_crystal_F_000 1496
_exptl_crystal_size_max 0.20
_exptl_crystal_size_mid 0.15
_exptl_crystal_size_min 0.10
_refine_diff_density_max 0.490
_refine_diff_density_min -0.356
_refine_diff_density_rms 0.085
_refine_ls_extinction_method none
_refine_ls_goodness_of_fit_ref 0.955
_refine_ls_hydrogen_treatment constr
_refine_ls_matrix_type full
_refine_ls_number_parameters 316
_refine_ls_number_reflns 5121
_refine_ls_number_restraints 0
_refine_ls_restrained_S_all 0.955
_refine_ls_R_factor_all 0.0453
_refine_ls_R_factor_gt 0.0307
_refine_ls_shift/su_max 0.002
_refine_ls_shift/su_mean 0.000
_refine_ls_structure_factor_coef Fsqd
_refine_ls_weighting_details 'calc w=1/[\s^2^(Fo^2^)+(0.0263P)^2^+0.0000P] where P=(Fo^2^+2Fc^2^)/3'
_refine_ls_weighting_scheme calc
_refine_ls_wR_factor_gt 0.0580
_refine_ls_wR_factor_ref 0.0610
_reflns_number_gt 4094
_reflns_number_total 5121
_reflns_threshold_expression >2sigma(I)
_cod_data_source_file ic7007683-file004.cif
_cod_data_source_block yxy122
_cod_depositor_comments
;
The following automatic conversions were performed:

'_symmetry_cell_setting' value 'Monoclinic' changed to 'monoclinic'
according to
/usr/data/users/saulius/automatic-downloads/retrospective/ACS/lib/dictionaries/cif_core.dic
dictionary named 'cif_core.dic' version 2.4.2 from 2011-04-26.

Automatic conversion script
Id: cif_fix_values 2281 2013-09-26 08:29:07Z andrius 
;
_cod_original_sg_symbol_H-M P2(1)/n
_cod_database_code 4339871

loop_
_symmetry_equiv_pos_as_xyz
'x, y, z'
'-x+1/2, y+1/2, -z+1/2'
'-x, -y, -z'
'x-1/2, -y-1/2, z-1/2'

loop_
_atom_site_label
_atom_site_type_symbol
_atom_site_fract_x
_atom_site_fract_y
_atom_site_fract_z
_atom_site_U_iso_or_equiv
_atom_site_adp_type
_atom_site_occupancy
_atom_site_symmetry_multiplicity
_atom_site_calc_flag
_atom_site_refinement_flags
Ru1 Ru 0.76543(3) 0.589973(14) 0.316385(14) 0.01333(7) Uani 1 1 d .
Co1 Co 0.41638(5) 0.55008(2) 0.19012(2) 0.01306(11) Uani 1 1 d .
Cl1 Cl 0.95213(9) 0.50413(4) 0.33660(5) 0.0241(2) Uani 1 1 d .
Cl2 Cl 0.93095(9) 0.68045(4) 0.28045(5) 0.02177(19) Uani 1 1 d .
P1 P 0.47783(9) 0.65717(4) 0.23096(4) 0.01361(18) Uani 1 1 d .
P2 P 0.46076(9) 0.50111(4) 0.29891(4) 0.01339(18) Uani 1 1 d .
P3 P 0.63756(9) 0.52789(4) 0.15774(4) 0.01441(18) Uani 1 1 d .
N1 N 0.7709(3) 0.62059(15) 0.40894(16) 0.0223(7) Uani 1 1 d .
O1 O 0.7735(3) 0.64299(14) 0.46833(14) 0.0382(7) Uani 1 1 d .
O11 O 0.5213(2) 0.70406(11) 0.15898(11) 0.0182(5) Uani 1 1 d .
O12 O 0.3464(2) 0.70617(11) 0.26094(11) 0.0163(5) Uani 1 1 d .
O13 O 0.3424(2) 0.53327(11) 0.35399(11) 0.0174(5) Uani 1 1 d .
O14 O 0.4244(2) 0.41539(11) 0.30042(12) 0.0188(5) Uani 1 1 d .
O15 O 0.6551(2) 0.44155(11) 0.14981(12) 0.0221(5) Uani 1 1 d .
O16 O 0.6780(2) 0.55409(12) 0.07457(11) 0.0211(5) Uani 1 1 d .
O17 O 0.5976(2) 0.66276(11) 0.29174(11) 0.0152(5) Uani 1 1 d .
O18 O 0.6137(2) 0.50806(11) 0.33442(11) 0.0156(5) Uani 1 1 d .
O19 O 0.7610(2) 0.55804(11) 0.20792(11) 0.0148(5) Uani 1 1 d .
C1 C 0.1904(4) 0.56330(19) 0.18369(18) 0.0228(8) Uani 1 1 d .
H1A H 0.1277 0.5879 0.2220 0.027 Uiso 1 1 calc R
C2 C 0.2249(4) 0.48809(18) 0.18054(18) 0.0222(8) Uani 1 1 d .
H2A H 0.1924 0.4498 0.2172 0.027 Uiso 1 1 calc R
C3 C 0.3150(4) 0.47566(18) 0.11836(18) 0.0230(8) Uani 1 1 d .
H3A H 0.3555 0.4271 0.1022 0.028 Uiso 1 1 calc R
C4 C 0.3334(4) 0.54419(18) 0.08061(17) 0.0218(8) Uani 1 1 d .
H4A H 0.3898 0.5524 0.0334 0.026 Uiso 1 1 calc R
C5 C 0.2572(4) 0.59749(18) 0.12071(18) 0.0230(8) Uani 1 1 d .
H5A H 0.2504 0.6509 0.1074 0.028 Uiso 1 1 calc R
C11 C 0.5689(4) 0.78013(17) 0.16777(19) 0.0287(9) Uani 1 1 d .
H11A H 0.6626 0.7820 0.1969 0.034 Uiso 1 1 calc R
H11B H 0.4946 0.8084 0.1957 0.034 Uiso 1 1 calc R
C12 C 0.5885(5) 0.81234(19) 0.0923(2) 0.0423(11) Uani 1 1 d .
H12A H 0.6210 0.8635 0.0975 0.063 Uiso 1 1 calc R
H12B H 0.4951 0.8108 0.0640 0.063 Uiso 1 1 calc R
H12C H 0.6624 0.7841 0.0651 0.063 Uiso 1 1 calc R
C13 C 0.2998(4) 0.70488(17) 0.33859(17) 0.0204(8) Uani 1 1 d .
H13A H 0.3829 0.6912 0.3725 0.025 Uiso 1 1 calc R
H13B H 0.2205 0.6683 0.3448 0.025 Uiso 1 1 calc R
C14 C 0.2455(4) 0.78004(18) 0.35800(19) 0.0292(9) Uani 1 1 d .
H14A H 0.2139 0.7807 0.4106 0.044 Uiso 1 1 calc R
H14B H 0.1625 0.7928 0.3246 0.044 Uiso 1 1 calc R
H14C H 0.3246 0.8159 0.3515 0.044 Uiso 1 1 calc R
C15 C 0.3177(4) 0.49929(18) 0.42738(17) 0.0224(8) Uani 1 1 d .
H15A H 0.4105 0.4783 0.4477 0.027 Uiso 1 1 calc R
H15B H 0.2450 0.4591 0.4221 0.027 Uiso 1 1 calc R
C16 C 0.2623(4) 0.55682(19) 0.47956(18) 0.0331(9) Uani 1 1 d .
H16A H 0.2454 0.5350 0.5293 0.050 Uiso 1 1 calc R
H16B H 0.1701 0.5770 0.4592 0.050 Uiso 1 1 calc R
H16C H 0.3350 0.5963 0.4845 0.050 Uiso 1 1 calc R
C17 C 0.5292(4) 0.35685(17) 0.31314(19) 0.0240(8) Uani 1 1 d .
H17A H 0.6201 0.3766 0.3369 0.029 Uiso 1 1 calc R
H17B H 0.5546 0.3335 0.2645 0.029 Uiso 1 1 calc R
C18 C 0.4602(5) 0.30161(18) 0.3642(2) 0.0393(11) Uani 1 1 d .
H18A H 0.5293 0.2614 0.3742 0.059 Uiso 1 1 calc R
H18B H 0.3710 0.2820 0.3399 0.059 Uiso 1 1 calc R
H18C H 0.4350 0.3253 0.4120 0.059 Uiso 1 1 calc R
C19 C 0.8001(4) 0.40950(18) 0.1382(2) 0.0332(9) Uani 1 1 d .
H19A H 0.8585 0.4109 0.1859 0.040 Uiso 1 1 calc R
H19B H 0.8530 0.4379 0.0994 0.040 Uiso 1 1 calc R
C20 C 0.7802(4) 0.33149(18) 0.1126(2) 0.0355(10) Uani 1 1 d .
H20A H 0.8765 0.3090 0.1048 0.053 Uiso 1 1 calc R
H20B H 0.7234 0.3306 0.0651 0.053 Uiso 1 1 calc R
H20C H 0.7278 0.3038 0.1512 0.053 Uiso 1 1 calc R
C21 C 0.7618(4) 0.62041(17) 0.06077(19) 0.0235(8) Uani 1 1 d .
H21A H 0.7747 0.6483 0.1085 0.028 Uiso 1 1 calc R
H21B H 0.7082 0.6520 0.0240 0.028 Uiso 1 1 calc R
C22 C 0.9085(4) 0.6005(2) 0.03033(19) 0.0310(9) Uani 1 1 d .
H22A H 0.9647 0.6454 0.0210 0.046 Uiso 1 1 calc R
H22B H 0.8952 0.5733 -0.0171 0.046 Uiso 1 1 calc R
H22C H 0.9616 0.5697 0.0671 0.046 Uiso 1 1 calc R

loop_
_atom_site_aniso_label
_atom_site_aniso_U_11
_atom_site_aniso_U_22
_atom_site_aniso_U_33
_atom_site_aniso_U_23
_atom_site_aniso_U_13
_atom_site_aniso_U_12
Ru1 0.01199(14) 0.01529(14) 0.01271(14) 0.00065(11) -0.00013(10) -0.00098(11)
Co1 0.0133(2) 0.0139(2) 0.0119(2) -0.00120(17) -0.00034(17) -0.00066(18)
Cl1 0.0182(5) 0.0254(5) 0.0286(5) 0.0062(4) 0.0002(4) 0.0027(4)
Cl2 0.0166(4) 0.0189(4) 0.0299(5) 0.0011(4) 0.0028(3) -0.0040(3)
P1 0.0158(5) 0.0126(4) 0.0124(4) -0.0005(3) -0.0003(3) 0.0003(3)
P2 0.0138(4) 0.0126(4) 0.0138(4) 0.0000(3) 0.0013(3) -0.0005(3)
P3 0.0160(5) 0.0141(4) 0.0132(4) -0.0015(3) 0.0031(3) -0.0002(3)
N1 0.0172(16) 0.0236(16) 0.0260(17) 0.0052(13) -0.0064(13) -0.0045(13)
O1 0.057(2) 0.0389(17) 0.0191(14) -0.0068(12) 0.0021(13) -0.0047(14)
O11 0.0256(14) 0.0133(12) 0.0156(12) 0.0006(9) 0.0027(10) -0.0034(10)
O12 0.0168(12) 0.0165(12) 0.0156(11) -0.0010(9) -0.0007(9) 0.0050(10)
O13 0.0208(13) 0.0184(12) 0.0134(11) 0.0033(9) 0.0062(9) 0.0025(10)
O14 0.0177(12) 0.0117(12) 0.0270(13) 0.0017(10) -0.0017(10) 0.0007(10)
O15 0.0184(13) 0.0178(12) 0.0302(13) -0.0041(10) 0.0065(10) -0.0002(10)
O16 0.0234(13) 0.0279(13) 0.0121(11) -0.0016(10) 0.0049(10) -0.0051(10)
O17 0.0145(12) 0.0143(12) 0.0168(12) -0.0008(9) -0.0020(9) 0.0021(9)
O18 0.0175(12) 0.0159(12) 0.0133(11) 0.0043(9) 0.0000(9) -0.0035(9)
O19 0.0160(12) 0.0176(12) 0.0111(11) -0.0017(9) 0.0038(9) 0.0005(9)
C1 0.0101(18) 0.034(2) 0.0240(19) -0.0100(16) -0.0067(14) 0.0006(15)
C2 0.0171(19) 0.028(2) 0.0210(18) 0.0015(15) -0.0077(14) -0.0098(15)
C3 0.027(2) 0.0186(19) 0.0234(19) -0.0086(15) -0.0080(16) -0.0015(15)
C4 0.0212(19) 0.033(2) 0.0107(17) -0.0036(15) -0.0045(14) -0.0027(16)
C5 0.0198(19) 0.0222(19) 0.0265(19) -0.0007(15) -0.0145(15) -0.0009(15)
C11 0.043(2) 0.0142(18) 0.029(2) 0.0009(15) 0.0055(17) -0.0075(16)
C12 0.072(3) 0.021(2) 0.033(2) 0.0057(17) 0.007(2) -0.006(2)
C13 0.023(2) 0.0225(19) 0.0165(18) -0.0030(14) 0.0047(14) 0.0022(15)
C14 0.036(2) 0.026(2) 0.026(2) -0.0099(16) -0.0004(17) 0.0074(17)
C15 0.026(2) 0.0235(19) 0.0183(18) 0.0046(15) 0.0054(15) 0.0030(16)
C16 0.045(3) 0.038(2) 0.0166(19) 0.0034(16) 0.0100(17) 0.0061(19)
C17 0.027(2) 0.0154(18) 0.030(2) -0.0015(15) -0.0021(16) 0.0061(15)
C18 0.070(3) 0.021(2) 0.027(2) 0.0083(17) 0.010(2) 0.010(2)
C19 0.023(2) 0.021(2) 0.056(3) -0.0052(18) 0.0141(18) 0.0062(16)
C20 0.043(3) 0.020(2) 0.045(2) 0.0009(18) 0.0168(19) 0.0049(18)
C21 0.030(2) 0.0189(18) 0.0213(19) 0.0062(15) 0.0027(16) -0.0031(16)
C22 0.024(2) 0.041(2) 0.028(2) -0.0036(17) -0.0020(16) -0.0069(17)

loop_
_atom_type_symbol
_atom_type_description
_atom_type_scat_dispersion_real
_atom_type_scat_dispersion_imag
_atom_type_scat_source
C C 0.0033 0.0016 'International Tables Vol C Tables 4.2.6.8 and 6.1.1.4'
H H 0.0000 0.0000 'International Tables Vol C Tables 4.2.6.8 and 6.1.1.4'
N N 0.0061 0.0033 'International Tables Vol C Tables 4.2.6.8 and 6.1.1.4'
O O 0.0106 0.0060 'International Tables Vol C Tables 4.2.6.8 and 6.1.1.4'
P P 0.1023 0.0942 'International Tables Vol C Tables 4.2.6.8 and 6.1.1.4'
Cl Cl 0.1484 0.1585 'International Tables Vol C Tables 4.2.6.8 and 6.1.1.4'
Co Co 0.3494 0.9721 'International Tables Vol C Tables 4.2.6.8 and 6.1.1.4'
Ru Ru -1.2594 0.8363 'International Tables Vol C Tables 4.2.6.8 and 6.1.1.4'

loop_
_geom_angle_atom_site_label_1
_geom_angle_atom_site_label_2
_geom_angle_atom_site_label_3
_geom_angle
N1 Ru1 O19 178.00(10)
N1 Ru1 O18 95.37(10)
O19 Ru1 O18 86.40(8)
N1 Ru1 O17 90.12(10)
O19 Ru1 O17 88.93(8)
O18 Ru1 O17 89.92(8)
N1 Ru1 Cl2 91.36(9)
O19 Ru1 Cl2 86.85(6)
O18 Ru1 Cl2 173.06(6)
O17 Ru1 Cl2 88.35(6)
N1 Ru1 Cl1 93.54(9)
O19 Ru1 Cl1 87.43(6)
O18 Ru1 Cl1 89.03(6)
O17 Ru1 Cl1 176.27(6)
Cl2 Ru1 Cl1 92.27(3)
C3 Co1 C4 40.33(12)
C3 Co1 C5 66.83(13)
C4 Co1 C5 39.34(13)
C3 Co1 C1 66.97(13)
C4 Co1 C1 67.00(13)
C5 Co1 C1 40.12(13)
C3 Co1 C2 39.57(13)
C4 Co1 C2 66.69(13)
C5 Co1 C2 66.40(13)
C1 Co1 C2 39.48(12)
C3 Co1 P3 97.20(10)
C4 Co1 P3 93.99(10)
C5 Co1 P3 124.88(10)
C1 Co1 P3 160.82(9)
C2 Co1 P3 131.87(10)
C3 Co1 P1 155.92(10)
C4 Co1 P1 116.78(10)
C5 Co1 P1 89.89(9)
C1 Co1 P1 99.56(10)
C2 Co1 P1 137.00(10)
P3 Co1 P1 91.12(4)
C3 Co1 P2 110.75(10)
C4 Co1 P2 151.08(10)
C5 Co1 P2 145.13(10)
C1 Co1 P2 105.50(10)
C2 Co1 P2 89.58(9)
P3 Co1 P2 89.93(3)
P1 Co1 P2 91.74(3)
O17 P1 O11 110.13(12)
O17 P1 O12 105.20(11)
O11 P1 O12 99.63(11)
O17 P1 Co1 118.54(9)
O11 P1 Co1 106.50(8)
O12 P1 Co1 115.21(9)
O18 P2 O13 110.20(12)
O18 P2 O14 105.26(11)
O13 P2 O14 101.94(12)
O18 P2 Co1 119.34(9)
O13 P2 Co1 106.21(8)
O14 P2 Co1 112.56(8)
O19 P3 O15 109.48(12)
O19 P3 O16 104.45(12)
O15 P3 O16 100.87(12)
O19 P3 Co1 117.72(9)
O15 P3 Co1 107.87(9)
O16 P3 Co1 115.09(9)
O1 N1 Ru1 177.6(3)
C11 O11 P1 120.12(19)
C13 O12 P1 122.94(18)
C15 O13 P2 120.71(19)
C17 O14 P2 125.9(2)
C19 O15 P3 120.0(2)
C21 O16 P3 122.30(19)
P1 O17 Ru1 128.78(12)
P2 O18 Ru1 127.42(12)
P3 O19 Ru1 131.62(13)
C2 C1 C5 107.1(3)
C2 C1 Co1 70.51(18)
C5 C1 Co1 69.80(19)
C3 C2 C1 108.8(3)
C3 C2 Co1 69.48(19)
C1 C2 Co1 70.00(18)
C2 C3 C4 107.6(3)
C2 C3 Co1 70.96(18)
C4 C3 Co1 70.10(18)
C5 C4 C3 107.7(3)
C5 C4 Co1 70.41(17)
C3 C4 Co1 69.56(17)
C4 C5 C1 108.6(3)
C4 C5 Co1 70.26(18)
C1 C5 Co1 70.07(18)
O11 C11 C12 108.7(3)
O12 C13 C14 107.9(2)
O13 C15 C16 108.3(3)
O14 C17 C18 107.7(3)
O15 C19 C20 108.3(3)
O16 C21 C22 109.7(3)

loop_
_geom_bond_atom_site_label_1
_geom_bond_atom_site_label_2
_geom_bond_distance
Ru1 N1 1.729(3)
Ru1 O19 2.0048(19)
Ru1 O18 2.061(2)
Ru1 O17 2.063(2)
Ru1 Cl2 2.3285(8)
Ru1 Cl1 2.3320(8)
Co1 C3 2.063(3)
Co1 C4 2.070(3)
Co1 C5 2.072(3)
Co1 C1 2.075(3)
Co1 C2 2.082(3)
Co1 P3 2.1448(9)
Co1 P1 2.1473(9)
Co1 P2 2.1525(9)
P1 O17 1.522(2)
P1 O11 1.589(2)
P1 O12 1.592(2)
P2 O18 1.524(2)
P2 O13 1.579(2)
P2 O14 1.593(2)
P3 O19 1.523(2)
P3 O15 1.584(2)
P3 O16 1.596(2)
N1 O1 1.127(3)
O11 C11 1.457(3)
O12 C13 1.446(3)
O13 C15 1.459(3)
O14 C17 1.445(4)
O15 C19 1.463(4)
O16 C21 1.451(4)
C1 C2 1.404(4)
C1 C5 1.423(5)
C2 C3 1.403(5)
C3 C4 1.425(4)
C4 C5 1.394(5)
C11 C12 1.472(4)
C13 C14 1.495(4)
C15 C16 1.489(4)
C17 C18 1.497(5)
C19 C20 1.498(4)
C21 C22 1.495(5)
